data_1008499
loop_
_publ_author_name
'Isnard, O'
'Soubeyroux, J L'
'Fruchart, D'
'Jacobs, T H'
'Buschow, K H J'

_publ_section_title
;
Magnetic characterization and structural study of new ternary carbides:
ThFe~11~C~x~(1.5<= x<= 2)
;
_journal_coden_ASTM JCOMEL
_journal_name_full 'Journal of Physics: Condensed Matter'
_journal_page_first 6367
_journal_page_last 6374
_journal_paper_doi 10.1088/0953-8984/4/30/003
_journal_volume 4
_journal_year 1992
_chemical_formula_structural 'Th Fe11 C1.384'
_chemical_formula_sum 'C1.5 Fe11 Th'
_chemical_name_systematic 'Thorium iron carbide (1/11/1.4)'
_space_group_IT_number 141
_symmetry_cell_setting tetragonal
_symmetry_space_group_name_Hall '-I 4bd 2'
_symmetry_space_group_name_H-M 'I 41/a m d :2'
_cell_angle_alpha 90
_cell_angle_beta 90
_cell_angle_gamma 90
_cell_formula_units_Z 4
_cell_length_a 10.203(1)
_cell_length_b 10.203(1)
_cell_length_c 6.611(1)
_cell_measurement_temperature 300
_cell_volume 688.2
_refine_ls_R_factor_all 0.035
_cod_original_sg_symbol_H-M 'I 41/a m d Z'
_cod_original_formula_sum 'Fe11 Th'
_cod_database_code 1008499

loop_
_symmetry_equiv_pos_as_xyz
x,y,z
x,1/2-y,z
1/4+y,1/4+x,3/4+z
1/4+y,1/4-x,3/4+z
-x,y,z
-x,1/2-y,z
3/4-y,1/4+x,3/4+z
3/4-y,1/4-x,3/4+z
-x,-y,-z
-x,1/2+y,-z
3/4-y,3/4-x,1/4-z
3/4-y,3/4+x,1/4-z
x,-y,-z
x,1/2+y,-z
1/4+y,3/4-x,1/4-z
1/4+y,3/4+x,1/4-z
1/2+x,1/2+y,1/2+z
1/2+x,-y,1/2+z
3/4+y,3/4+x,1/4+z
3/4+y,3/4-x,1/4+z
1/2-x,1/2+y,1/2+z
1/2-x,-y,1/2+z
1/4-y,3/4+x,1/4+z
1/4-y,3/4-x,1/4+z
1/2-x,1/2-y,1/2-z
1/2-x,y,1/2-z
1/4-y,1/4-x,3/4-z
1/4-y,1/4+x,3/4-z
1/2+x,1/2-y,1/2-z
1/2+x,y,1/2-z
3/4+y,1/4-x,3/4-z
3/4+y,1/4+x,3/4-z

loop_
_atom_site_label
_atom_site_type_symbol
_atom_site_symmetry_multiplicity
_atom_site_Wyckoff_symbol
_atom_site_fract_x
_atom_site_fract_y
_atom_site_fract_z
_atom_site_occupancy
_atom_site_attached_hydrogens
_atom_site_calc_flag
Th1 Th0 4 a 0. 0.75 0.125 1. 0 d
Fe1 Fe0 4 b 0. 0.25 0.375 1. 0 d
Fe2 Fe0 8 d 0. 0. 0.5 1. 0 d
Fe3 Fe0 32 i 0.1276(2) 0.0456(2) 0.1905(3) 1. 0 d
C1 C0 8 c 0. 0. 0. 0.692 0 d

loop_
_atom_type_symbol
_atom_type_oxidation_number
Th0 0.000
Fe0 0.000
C0 0.000
